data_1502971
loop_
_publ_author_name
'Lim, Hwan Jung'
'Gallucci, Judith C.'
'RajanBabu, T. V.'

_publ_section_title
;
 Annulated diketopiperazines from dipeptides or Sch\"ollkopf reagents via
 tandem cyclization-intramolecular N-arylation.
;
_journal_issue 9
_journal_name_full 'Organic letters'
_journal_page_first 2162
_journal_page_last 2165
_journal_paper_doi 10.1021/ol100663y
_journal_volume 12
_journal_year 2010
_chemical_absolute_configuration ad
_chemical_compound_source 'synthesis as described'
_chemical_formula_moiety 'C17 H18 Br1 N3 O2, H0.78 O0.39'
_chemical_formula_sum 'C17 H18.78 Br N3 O2.39'
_chemical_formula_weight 383.24
_chemical_name_common 'RajanBabu 1646'
_chemical_name_systematic ?
_space_group_IT_number 145
_symmetry_cell_setting trigonal
_symmetry_Int_Tables_number 145
_symmetry_space_group_name_Hall 'P 32'
_symmetry_space_group_name_H-M 'P 32'
_atom_sites_solution_hydrogens geom
_atom_sites_solution_primary direct
_atom_sites_solution_secondary difmap
_audit_conform_dict_location ftp://ftp.iucr.org/pub/cif_core.dic
_audit_conform_dict_name cif_core.dic
_audit_conform_dict_version 2.4
_audit_creation_date 2010-02-15T11:30:04-00:00
_audit_creation_method 'WinGX routine CIF_UPDATE'
_cell_angle_alpha 90
_cell_angle_beta 90
_cell_angle_gamma 120
_cell_formula_units_Z 3
_cell_length_a 8.0855(1)
_cell_length_b 8.0855(1)
_cell_length_c 22.4109(2)
_cell_measurement_reflns_used 1960
_cell_measurement_temperature 150(2)
_cell_measurement_theta_max 27.485
_cell_measurement_theta_min 2.037
_cell_measurement_wavelength 0.71073
_cell_volume 1268.83(2)
_computing_cell_refinement 'HKL Scalepack (Otwinowski & Minor 1997)'
_computing_data_collection 'Collect (Nonius BV, 1997-2000)'
_computing_data_reduction 'HKL Denzo and Scalepack (Otwinowski & Minor 1997)'
_computing_molecular_graphics 'Ortep-3 for Windows (Farrugia, 1997)'
_computing_publication_material 'WinGX publication routines (Farrugia, 1999)'
_computing_structure_refinement 'SHELXL-97 (Sheldrick, 1997)'
_computing_structure_solution 'SHELXS-97 (Sheldrick, 2008)'
_diffrn_ambient_temperature 150(2)
_diffrn_detector 'CCD plate'
_diffrn_detector_area_resol_mean 9
_diffrn_measured_fraction_theta_full 1
_diffrn_measured_fraction_theta_max 1
_diffrn_measurement_device '95mm CCD camera on \k-goniostat'
_diffrn_measurement_device_type 'Nonius KappaCCD'
_diffrn_measurement_method 'phi and omega scans'
_diffrn_orient_matrix_type 'by Nonius Collect from scalepack cell'
_diffrn_orient_matrix_UB_11 0.119279
_diffrn_orient_matrix_UB_12 0.783298E-1
_diffrn_orient_matrix_UB_13 0.56571E-2
_diffrn_orient_matrix_UB_21 0.608435E-1
_diffrn_orient_matrix_UB_22 0.462487E-1
_diffrn_orient_matrix_UB_23 -0.120641
_diffrn_orient_matrix_UB_31 -0.245339E-1
_diffrn_orient_matrix_UB_32 0.372228E-1
_diffrn_orient_matrix_UB_33 0.18963E-2
_diffrn_radiation_monochromator graphite
_diffrn_radiation_probe x-ray
_diffrn_radiation_type MoK\a
_diffrn_radiation_wavelength 0.71073
_diffrn_reflns_av_unetI/netI 0.054
_diffrn_reflns_limit_h_max 10
_diffrn_reflns_limit_h_min -10
_diffrn_reflns_limit_k_max 8
_diffrn_reflns_limit_k_min -8
_diffrn_reflns_limit_l_max 29
_diffrn_reflns_limit_l_min -29
_diffrn_reflns_number 29488
_diffrn_reflns_theta_full 27.47
_diffrn_reflns_theta_max 27.47
_diffrn_reflns_theta_min 2.73
_diffrn_source 'Enraf Nonius FR590'
_exptl_absorpt_coefficient_mu 2.446
_exptl_absorpt_correction_T_max 0.570
_exptl_absorpt_correction_T_min 0.477
_exptl_absorpt_correction_type multi-scan
_exptl_absorpt_process_details 'HKL Scalepack (Otwinowski & Minor, 1997)'
_exptl_crystal_colour colorless
_exptl_crystal_density_diffrn 1.505
_exptl_crystal_density_method 'not measured'
_exptl_crystal_description 'triangular chunk'
_exptl_crystal_F_000 588
_exptl_crystal_size_max 0.1
_exptl_crystal_size_mid 0.1
_exptl_crystal_size_min 0.1
_refine_diff_density_max 0.295
_refine_diff_density_min -0.233
_refine_diff_density_rms 0.039
_refine_ls_abs_structure_details 'Flack H D (1983), Acta Cryst. A39, 876-881'
_refine_ls_abs_structure_Flack 0.008(5)
_refine_ls_extinction_method none
_refine_ls_goodness_of_fit_ref 1.036
_refine_ls_hydrogen_treatment mixed
_refine_ls_matrix_type full
_refine_ls_number_parameters 226
_refine_ls_number_reflns 3840
_refine_ls_number_restraints 1
_refine_ls_restrained_S_all 1.035
_refine_ls_R_factor_all 0.024
_refine_ls_R_factor_gt 0.0212
_refine_ls_shift/su_max 0.001
_refine_ls_shift/su_mean 0
_refine_ls_structure_factor_coef Fsqd
_refine_ls_weighting_details 'w=1/[\s^2^(Fo^2^)+(0.0223P)^2^+0.3470P] where P=(Fo^2^+2Fc^2^)/3'
_refine_ls_weighting_scheme calc
_refine_ls_wR_factor_gt 0.0483
_refine_ls_wR_factor_ref 0.0494
_reflns_number_gt 3652
_reflns_number_total 3840
_reflns_threshold_expression >2sigma(I)
_cod_data_source_file ol100663y_si_001.cif
_cod_data_source_block RajanBabu1646
_cod_depositor_comments
;
 Marking attached hydrogen atoms.

 Antanas Vaitkus,
 2017-07-12
;
_cod_original_sg_symbol_Hall P32
_cod_original_sg_symbol_H-M P32
_cod_database_code 1502971

loop_
_symmetry_equiv_pos_as_xyz
'x, y, z'
'-y, x-y, z+2/3'
'-x+y, -x, z+1/3'

loop_
_atom_site_label
_atom_site_type_symbol
_atom_site_fract_x
_atom_site_fract_y
_atom_site_fract_z
_atom_site_U_iso_or_equiv
_atom_site_adp_type
_atom_site_occupancy
_atom_site_symmetry_multiplicity
_atom_site_calc_flag
_atom_site_refinement_flags
_atom_site_attached_hydrogens
C1 C 1.0313(3) 0.9906(3) -0.02061(8) 0.0262(4) Uani 1 1 d . 0
C2 C 1.0164(3) 0.8329(3) 0.00774(9) 0.0293(4) Uani 1 1 d . 0
H2 H 1.0978 0.7859 -0.0045 0.035 Uiso 1 1 calc R 0
C3 C 0.8842(3) 0.7375(3) 0.05455(9) 0.0265(4) Uani 1 1 d . 0
H3 H 0.8772 0.6288 0.0733 0.032 Uiso 1 1 calc R 0
C4 C 0.7647(2) 0.8062(2) 0.07247(7) 0.0202(3) Uani 1 1 d . 0
C5 C 0.7783(2) 0.9636(2) 0.04229(7) 0.0195(3) Uani 1 1 d . 0
C6 C 0.9086(3) 1.0569(3) -0.00396(7) 0.0230(4) Uani 1 1 d . 0
C7 C 0.7368(3) 1.2017(3) 0.01123(8) 0.0234(4) Uani 1 1 d . 0
H7 H 0.6915 1.2892 0.007 0.028 Uiso 1 1 calc R 0
C8 C 0.6708(2) 1.0564(2) 0.05176(7) 0.0201(3) Uani 1 1 d . 0
C9 C 0.5286(2) 0.9855(2) 0.10154(7) 0.0212(3) Uani 1 1 d . 0
H9A H 0.4003 0.8914 0.0864 0.025 Uiso 1 1 calc R 0
H9B H 0.5215 1.0928 0.1202 0.025 Uiso 1 1 calc R 0
C10 C 0.5987(2) 0.8909(2) 0.14737(7) 0.0195(3) Uani 1 1 d . 0
H10 H 0.7276 0.9941 0.1605 0.023 Uiso 1 1 calc R 0
C11 C 0.4751(3) 0.8317(3) 0.20276(7) 0.0218(3) Uani 1 1 d . 0
C12 C 0.4027(2) 0.4975(2) 0.19170(7) 0.0222(3) Uani 1 1 d . 0
H12 H 0.4296 0.4253 0.2228 0.027 Uiso 1 1 calc R 0
C13 C 0.5611(2) 0.5639(2) 0.14569(8) 0.0223(3) Uani 1 1 d . 0
C14 C 0.2797(3) 0.6018(3) 0.27742(8) 0.0325(4) Uani 1 1 d . 0
H14A H 0.3366 0.7093 0.3054 0.049 Uiso 1 1 calc R 0
H14B H 0.2765 0.4902 0.2957 0.049 Uiso 1 1 calc R 0
H14C H 0.1493 0.5715 0.2677 0.049 Uiso 1 1 calc R 0
C15 C 0.2066(3) 0.3552(3) 0.16364(8) 0.0273(4) Uani 1 1 d . 0
H15 H 0.11 0.312 0.1964 0.033 Uiso 1 1 calc R 0
C16 C 0.1453(3) 0.4502(3) 0.11650(11) 0.0419(5) Uani 1 1 d . 0
H16A H 0.2345 0.4909 0.0828 0.063 Uiso 1 1 calc R 0
H16B H 0.1458 0.5616 0.1339 0.063 Uiso 1 1 calc R 0
H16C H 0.0164 0.3589 0.1025 0.063 Uiso 1 1 calc R 0
C17 C 0.2037(3) 0.1778(3) 0.13941(11) 0.0369(5) Uani 1 1 d . 0
H17A H 0.0716 0.0791 0.131 0.055 Uiso 1 1 calc R 0
H17B H 0.2587 0.13 0.1691 0.055 Uiso 1 1 calc R 0
H17C H 0.2788 0.2102 0.1026 0.055 Uiso 1 1 calc R 0
Br Br 1.22262(3) 1.12334(3) -0.079596(12) 0.04122(7) Uani 1 1 d . 0
N1 N 0.8805(2) 1.2021(2) -0.02298(6) 0.0250(3) Uani 1 1 d . 0
H1N1 H 0.941(3) 1.280(3) -0.0512(10) 0.031(6) Uiso 1 1 d . 0
N2 N 0.6299(2) 0.7401(2) 0.12071(6) 0.0191(3) Uani 1 1 d . 0
N3 N 0.3945(2) 0.6533(2) 0.22259(6) 0.0230(3) Uani 1 1 d . 0
O1 O 0.4585(2) 0.95801(19) 0.22851(6) 0.0312(3) Uani 1 1 d . 0
O2 O 0.6151(2) 0.45355(19) 0.13021(7) 0.0338(3) Uani 1 1 d . 0
O3 O 0.7896(7) 0.3294(7) 0.2180(2) 0.0531(18) Uani 0.388(7) 1 d P 2

loop_
_atom_site_aniso_label
_atom_site_aniso_U_11
_atom_site_aniso_U_22
_atom_site_aniso_U_33
_atom_site_aniso_U_23
_atom_site_aniso_U_13
_atom_site_aniso_U_12
C1 0.0272(9) 0.0295(9) 0.0216(8) -0.0012(7) 0.0072(7) 0.0139(8)
C2 0.0315(10) 0.0325(10) 0.0294(9) -0.0041(8) 0.0054(8) 0.0201(9)
C3 0.0311(10) 0.0239(9) 0.0273(9) -0.0018(7) 0.0017(7) 0.0158(8)
C4 0.0210(8) 0.0201(8) 0.0193(8) -0.0019(6) -0.0009(6) 0.0100(7)
C5 0.0204(8) 0.0213(8) 0.0168(7) -0.0020(6) -0.0011(6) 0.0105(7)
C6 0.0250(9) 0.0237(9) 0.0185(8) -0.0029(6) -0.0015(7) 0.0108(7)
C7 0.0257(9) 0.0240(9) 0.0219(8) 0.0004(7) -0.0009(7) 0.0134(8)
C8 0.0229(8) 0.0212(8) 0.0180(7) -0.0009(6) -0.0022(6) 0.0124(7)
C9 0.0209(8) 0.0222(8) 0.0237(8) 0.0028(7) 0.0022(6) 0.0131(7)
C10 0.0210(8) 0.0177(8) 0.0193(8) -0.0012(6) 0.0010(6) 0.0094(7)
C11 0.0230(8) 0.0255(9) 0.0178(8) -0.0006(6) 0.0000(6) 0.0127(7)
C12 0.0253(9) 0.0200(8) 0.0224(8) 0.0030(6) 0.0001(7) 0.0121(7)
C13 0.0215(8) 0.0199(8) 0.0257(8) -0.0001(7) -0.0047(6) 0.0105(7)
C14 0.0383(11) 0.0340(11) 0.0232(9) 0.0074(8) 0.0091(8) 0.0165(9)
C15 0.0204(8) 0.0244(9) 0.0332(10) 0.0023(8) -0.0014(7) 0.0082(7)
C16 0.0331(11) 0.0334(11) 0.0545(14) -0.0002(10) -0.0198(10) 0.0130(9)
C17 0.0296(10) 0.0245(10) 0.0489(13) -0.0081(9) -0.0113(9) 0.0078(9)
Br 0.04542(13) 0.04285(12) 0.03960(10) 0.00749(10) 0.02315(10) 0.02523(11)
N1 0.0305(8) 0.0239(8) 0.0200(7) 0.0044(6) 0.0052(6) 0.0131(7)
N2 0.0222(7) 0.0189(7) 0.0186(7) -0.0015(5) -0.0008(5) 0.0121(6)
N3 0.0259(8) 0.0246(8) 0.0186(7) 0.0028(6) 0.0023(6) 0.0128(6)
O1 0.0397(8) 0.0276(7) 0.0262(6) -0.0006(5) 0.0108(6) 0.0168(6)
O2 0.0349(7) 0.0236(7) 0.0473(8) 0.0056(6) 0.0097(6) 0.0180(6)
O3 0.044(3) 0.042(3) 0.068(3) -0.005(2) -0.006(2) 0.018(2)

loop_
_atom_type_symbol
_atom_type_description
_atom_type_scat_dispersion_real
_atom_type_scat_dispersion_imag
_atom_type_scat_source
C C 0.0033 0.0016 'International Tables Vol C Tables 4.2.6.8 and 6.1.1.4'
H H 0 0 'International Tables Vol C Tables 4.2.6.8 and 6.1.1.4'
Br Br -0.2901 2.4595 'International Tables Vol C Tables 4.2.6.8 and 6.1.1.4'
N N 0.0061 0.0033 'International Tables Vol C Tables 4.2.6.8 and 6.1.1.4'
O O 0.0106 0.006 'International Tables Vol C Tables 4.2.6.8 and 6.1.1.4'

loop_
_geom_angle_atom_site_label_1
_geom_angle_atom_site_label_2
_geom_angle_atom_site_label_3
_geom_angle
C2 C1 C6 118.92(16)
C2 C1 Br 120.87(14)
C6 C1 Br 120.17(14)
C1 C2 C3 122.60(17)
C1 C2 H2 118.7
C3 C2 H2 118.7
C4 C3 C2 118.72(17)
C4 C3 H3 120.6
C2 C3 H3 120.6
C3 C4 C5 118.02(16)
C3 C4 N2 128.12(16)
C5 C4 N2 113.82(14)
C4 C5 C6 123.04(16)
C4 C5 C8 128.27(15)
C6 C5 C8 108.69(15)
N1 C6 C1 134.50(17)
N1 C6 C5 106.83(15)
C1 C6 C5 118.67(16)
C8 C7 N1 109.58(15)
C8 C7 H7 125.2
N1 C7 H7 125.2
C7 C8 C5 106.04(15)
C7 C8 C9 136.14(16)
C5 C8 C9 117.75(15)
C8 C9 C10 106.43(14)
C8 C9 H9A 110.4
C10 C9 H9A 110.4
C8 C9 H9B 110.4
C10 C9 H9B 110.4
H9A C9 H9B 108.6
N2 C10 C11 115.20(14)
N2 C10 C9 113.13(13)
C11 C10 C9 110.69(14)
N2 C10 H10 105.6
C11 C10 H10 105.6
C9 C10 H10 105.6
O1 C11 N3 122.95(16)
O1 C11 C10 116.63(15)
N3 C11 C10 120.39(15)
N3 C12 C13 114.15(14)
N3 C12 C15 111.06(14)
C13 C12 C15 110.82(14)
N3 C12 H12 106.8
C13 C12 H12 106.8
C15 C12 H12 106.8
O2 C13 N2 122.52(17)
O2 C13 C12 118.71(16)
N2 C13 C12 118.66(15)
N3 C14 H14A 109.5
N3 C14 H14B 109.5
H14A C14 H14B 109.5
N3 C14 H14C 109.5
H14A C14 H14C 109.5
H14B C14 H14C 109.5
C17 C15 C16 111.77(17)
C17 C15 C12 111.81(15)
C16 C15 C12 112.06(15)
C17 C15 H15 106.9
C16 C15 H15 106.9
C12 C15 H15 106.9
C15 C16 H16A 109.5
C15 C16 H16B 109.5
H16A C16 H16B 109.5
C15 C16 H16C 109.5
H16A C16 H16C 109.5
H16B C16 H16C 109.5
C15 C17 H17A 109.5
C15 C17 H17B 109.5
H17A C17 H17B 109.5
C15 C17 H17C 109.5
H17A C17 H17C 109.5
H17B C17 H17C 109.5
C6 N1 C7 108.85(15)
C6 N1 H1N1 126.0(15)
C7 N1 H1N1 125.1(15)
C13 N2 C4 122.40(14)
C13 N2 C10 122.91(14)
C4 N2 C10 113.90(13)
C11 N3 C12 124.49(14)
C11 N3 C14 119.05(15)
C12 N3 C14 116.37(14)

loop_
_geom_bond_atom_site_label_1
_geom_bond_atom_site_label_2
_geom_bond_distance
C1 C2 1.375(3)
C1 C6 1.394(3)
C1 Br 1.9056(17)
C2 C3 1.419(3)
C2 H2 0.95
C3 C4 1.393(2)
C3 H3 0.95
C4 C5 1.396(2)
C4 N2 1.435(2)
C5 C6 1.400(2)
C5 C8 1.420(2)
C6 N1 1.370(2)
C7 C8 1.365(2)
C7 N1 1.391(2)
C7 H7 0.95
C8 C9 1.496(2)
C9 C10 1.548(2)
C9 H9A 0.99
C9 H9B 0.99
C10 N2 1.488(2)
C10 C11 1.514(2)
C10 H10 1
C11 O1 1.237(2)
C11 N3 1.327(2)
C12 N3 1.468(2)
C12 C13 1.518(2)
C12 C15 1.552(2)
C12 H12 1
C13 O2 1.223(2)
C13 N2 1.363(2)
C14 N3 1.469(2)
C14 H14A 0.98
C14 H14B 0.98
C14 H14C 0.98
C15 C17 1.523(3)
C15 C16 1.527(3)
C15 H15 1
C16 H16A 0.98
C16 H16B 0.98
C16 H16C 0.98
C17 H17A 0.98
C17 H17B 0.98
C17 H17C 0.98
N1 H1N1 0.85(2)

loop_
_geom_hbond_atom_site_label_D
_geom_hbond_atom_site_label_H
_geom_hbond_atom_site_label_A
_geom_hbond_distance_DH
_geom_hbond_distance_HA
_geom_hbond_distance_DA
_geom_hbond_angle_DHA
_geom_hbond_site_symmetry_A
N1 H1N1 O1 0.85(2) 1.96(2) 2.783(2) 162(2) 2_774

loop_
_geom_torsion_atom_site_label_1
_geom_torsion_atom_site_label_2
_geom_torsion_atom_site_label_3
_geom_torsion_atom_site_label_4
_geom_torsion
C6 C1 C2 C3 -1.8(3)
Br C1 C2 C3 175.85(15)
C1 C2 C3 C4 0.0(3)
C2 C3 C4 C5 1.5(3)
C2 C3 C4 N2 -175.89(17)
C3 C4 C5 C6 -1.4(3)
N2 C4 C5 C6 176.34(15)
C3 C4 C5 C8 178.97(17)
N2 C4 C5 C8 -3.3(2)
C2 C1 C6 N1 -178.01(19)
Br C1 C6 N1 4.4(3)
C2 C1 C6 C5 1.8(3)
Br C1 C6 C5 -175.78(13)
C4 C5 C6 N1 179.62(15)
C8 C5 C6 N1 -0.72(19)
C4 C5 C6 C1 -0.3(3)
C8 C5 C6 C1 179.39(15)
N1 C7 C8 C5 0.12(19)
N1 C7 C8 C9 176.85(18)
C4 C5 C8 C7 -179.99(17)
C6 C5 C8 C7 0.37(19)
C4 C5 C8 C9 2.6(3)
C6 C5 C8 C9 -177.07(15)
C7 C8 C9 C10 -150.9(2)
C5 C8 C9 C10 25.5(2)
C8 C9 C10 N2 -54.72(18)
C8 C9 C10 C11 174.26(14)
N2 C10 C11 O1 174.65(15)
C9 C10 C11 O1 -55.4(2)
N2 C10 C11 N3 -3.6(2)
C9 C10 C11 N3 126.37(16)
N3 C12 C13 O2 159.38(16)
C15 C12 C13 O2 -74.3(2)
N3 C12 C13 N2 -24.4(2)
C15 C12 C13 N2 101.93(18)
N3 C12 C15 C17 -171.58(16)
C13 C12 C15 C17 60.4(2)
N3 C12 C15 C16 62.0(2)
C13 C12 C15 C16 -66.0(2)
C1 C6 N1 C7 -179.3(2)
C5 C6 N1 C7 0.79(19)
C8 C7 N1 C6 -0.6(2)
O2 C13 N2 C4 2.9(3)
C12 C13 N2 C4 -173.25(15)
O2 C13 N2 C10 -166.33(17)
C12 C13 N2 C10 17.6(2)
C3 C4 N2 C13 -19.2(3)
C5 C4 N2 C13 163.26(15)
C3 C4 N2 C10 150.85(17)
C5 C4 N2 C10 -26.7(2)
C11 C10 N2 C13 -3.3(2)
C9 C10 N2 C13 -131.99(16)
C11 C10 N2 C4 -173.28(14)
C9 C10 N2 C4 57.99(18)
O1 C11 N3 C12 176.73(17)
C10 C11 N3 C12 -5.2(2)
O1 C11 N3 C14 0.2(3)
C10 C11 N3 C14 178.32(16)
C13 C12 N3 C11 18.7(2)
C15 C12 N3 C11 -107.44(18)
C13 C12 N3 C14 -164.70(15)
C15 C12 N3 C14 69.14(19)
